data_9008444
loop_
_publ_author_name
'Redhammer, G. J.'
'Roth, G.'

_publ_section_title
;
 Structural variation and crystal chemistry of LiMe3+Si2O6 clinopyroxenes
 Me3+ = Al, Ga, Cr, V, Fe, Sc, and In
 Sample: LiFe
;
_journal_name_full 'Zeitschrift fur Kristallographie'
_journal_page_first 278
_journal_page_last 294
_journal_paper_doi 10.1524/zkri.219.5.278.32748
_journal_volume 219
_journal_year 2004
_chemical_formula_structural LiFeSi2O6
_chemical_formula_sum 'Fe Li O6 Si2'
_space_group_IT_number 15
_symmetry_space_group_name_Hall '-C 2yc'
_symmetry_space_group_name_H-M 'C 1 2/c 1'
_cell_angle_alpha 90
_cell_angle_beta 110.19
_cell_angle_gamma 90
_cell_length_a 9.664
_cell_length_b 8.660
_cell_length_c 5.293
_cell_volume 415.753
_cell_formula_units_Z 4
_database_code_amcsd 0011113
_exptl_crystal_density_diffrn 3.434
_cod_original_formula_sum 'Li Fe Si2 O6'
_cod_database_code 9008444
_amcsd_formula_title LiFeSi2O6

loop_
_space_group_symop_operation_xyz
x,y,z
1/2+x,1/2+y,z
x,-y,1/2+z
1/2+x,1/2-y,1/2+z
-x,y,1/2-z
1/2-x,1/2+y,1/2-z
-x,-y,-z
1/2-x,1/2-y,-z

loop_
_atom_site_label
_atom_site_fract_x
_atom_site_fract_y
_atom_site_fract_z
_atom_site_U_iso_or_equiv
Li 0.00000 0.26280 0.25000 0.01430
Fe 0.00000 0.89835 0.25000 0.00350
Si 0.29611 0.08949 0.26580 0.00330
O1 0.11600 0.08460 0.14970 0.00460
O2 0.36620 0.25840 0.32520 0.00810
O3 0.35570 -0.00130 0.05530 0.00840

loop_
_cod_related_entry_id
_cod_related_entry_database
_cod_related_entry_code
1 AMCSD 0011113
